data_7111277
loop_
_publ_author_name
'Alvarez, Carmen Soria'
'Bond, Andrew D.'
'Cave, Dale'
'Mosquera, Marta E. G.'
'Harron, Eil\'is A.'
'Layfield, Richard A.'
'McPartlin, Mary'
'Rawson, Jeremy M.'
'Wood, Paul T.'
'Wright, Dominic S.'

_publ_section_title
;
 Syntheses and magnetic properties of hexanuclear [Cp2Mn3(L1)4]2 and
 octanuclear [Mn8(L2)12(\m4-O)2] (L1 = 2-HNC5H5N, L2 =
 2-NH-3-Br-5-MeC5H3N, Cp = C5H5)
;
_journal_issue 24
_journal_name_full 'Chemical Communications'
_journal_page_first 2980
_journal_page_last 2981
_journal_paper_doi 10.1039/b209496g
_journal_year 2002
_chemical_formula_moiety 'C60 H60 Mn6 N16, C7 H8'
_chemical_formula_sum 'C67 H68 Mn6 N16'
_chemical_formula_weight 1427.01
_space_group_IT_number 43
_symmetry_cell_setting orthorhombic
_symmetry_space_group_name_Hall 'F 2 -2d'
_symmetry_space_group_name_H-M 'F d d 2'
_atom_sites_solution_hydrogens geom
_atom_sites_solution_primary direct
_atom_sites_solution_secondary difmap
_cell_angle_alpha 90.00
_cell_angle_beta 90.00
_cell_angle_gamma 90.00
_cell_formula_units_Z 8
_cell_length_a 31.3272(6)
_cell_length_b 33.1940(7)
_cell_length_c 15.9032(4)
_cell_measurement_reflns_used 29610
_cell_measurement_temperature 180(2)
_cell_measurement_theta_max 27.47
_cell_measurement_theta_min 1.02
_cell_volume 16537.3(6)
_computing_cell_refinement 'HKL Scalepack (Otwinowski & Minor 1997)'
_computing_data_collection 'Collect (Nonius B.V. 1998)'
_computing_data_reduction
;
HKL Denzo and Scalepack (Otwinowski & Minor 1997)
;
_computing_publication_material 'SHELXL-97 (Sheldrick, 1997)'
_computing_structure_refinement 'SHELXL-97 (Sheldrick, 1997)'
_computing_structure_solution 'SIR-92 (Altomare et al. 1994)'
_diffrn_ambient_temperature 180(2)
_diffrn_measured_fraction_theta_full 0.995
_diffrn_measured_fraction_theta_max 0.995
_diffrn_measurement_device_type 'Nonius KappaCCD'
_diffrn_measurement_method 'Thin slice \w and \f scans'
_diffrn_radiation_monochromator graphite
_diffrn_radiation_source 'fine-focus sealed tube'
_diffrn_radiation_type MoK\a
_diffrn_radiation_wavelength 0.71073
_diffrn_reflns_av_R_equivalents 0.0440
_diffrn_reflns_av_sigmaI/netI 0.0452
_diffrn_reflns_limit_h_max 40
_diffrn_reflns_limit_h_min -40
_diffrn_reflns_limit_k_max 42
_diffrn_reflns_limit_k_min -30
_diffrn_reflns_limit_l_max 20
_diffrn_reflns_limit_l_min -20
_diffrn_reflns_number 29610
_diffrn_reflns_theta_full 27.47
_diffrn_reflns_theta_max 27.47
_diffrn_reflns_theta_min 3.55
_diffrn_standards_number 0
_exptl_absorpt_coefficient_mu 0.931
_exptl_absorpt_correction_T_max 0.869
_exptl_absorpt_correction_T_min 0.680
_exptl_absorpt_correction_type multi-scan
_exptl_absorpt_process_details 'Sortav Blessing (1995)'
_exptl_crystal_colour yellow
_exptl_crystal_density_diffrn 1.146
_exptl_crystal_density_method 'not measured'
_exptl_crystal_description block
_exptl_crystal_F_000 5856
_exptl_crystal_size_max 0.18
_exptl_crystal_size_mid 0.16
_exptl_crystal_size_min 0.12
_refine_diff_density_max 0.503
_refine_diff_density_min -0.403
_refine_diff_density_rms 0.102
_refine_ls_abs_structure_details 'Flack H D (1983), Acta Cryst. A39, 876-881'
_refine_ls_abs_structure_Flack 0.01(3)
_refine_ls_extinction_method none
_refine_ls_goodness_of_fit_ref 1.081
_refine_ls_hydrogen_treatment mixed
_refine_ls_matrix_type full
_refine_ls_number_parameters 340
_refine_ls_number_reflns 9362
_refine_ls_number_restraints 8
_refine_ls_restrained_S_all 1.081
_refine_ls_R_factor_all 0.0757
_refine_ls_R_factor_gt 0.0587
_refine_ls_shift/su_max 0.000
_refine_ls_shift/su_mean 0.000
_refine_ls_structure_factor_coef Fsqd
_refine_ls_weighting_details 'calc w=1/[\s^2^(Fo^2^)+(0.1050P)^2^+18.1019P] where P=(Fo^2^+2Fc^2^)/3'
_refine_ls_weighting_scheme calc
_refine_ls_wR_factor_gt 0.1648
_refine_ls_wR_factor_ref 0.1778
_reflns_number_gt 7482
_reflns_number_total 9362
_reflns_threshold_expression >2sigma(I)
_cod_data_source_file b209496gsup1.cif
_cod_data_source_block dw0142
_cod_original_sg_symbol_H-M Fdd2
_cod_database_code 7111277

loop_
_symmetry_equiv_pos_as_xyz
'x, y, z'
'-x, -y, z'
'-x+1/4, y+1/4, z+1/4'
'x+1/4, -y+1/4, z+1/4'
'x, y+1/2, z+1/2'
'-x, -y+1/2, z+1/2'
'-x+1/4, y+3/4, z+3/4'
'x+1/4, -y+3/4, z+3/4'
'x+1/2, y, z+1/2'
'-x+1/2, -y, z+1/2'
'-x+3/4, y+1/4, z+3/4'
'x+3/4, -y+1/4, z+3/4'
'x+1/2, y+1/2, z'
'-x+1/2, -y+1/2, z'
'-x+3/4, y+3/4, z+1/4'
'x+3/4, -y+3/4, z+1/4'

loop_
_atom_site_label
_atom_site_type_symbol
_atom_site_fract_x
_atom_site_fract_y
_atom_site_fract_z
_atom_site_U_iso_or_equiv
_atom_site_adp_type
_atom_site_occupancy
_atom_site_symmetry_multiplicity
_atom_site_calc_flag
_atom_site_refinement_flags
_atom_site_disorder_assembly
_atom_site_disorder_group
Mn1 Mn 0.15731(2) 0.04862(2) 0.86388(5) 0.0608(2) Uani 1 1 d . A .
Mn2 Mn 0.10816(2) -0.043193(19) 0.90932(5) 0.0560(2) Uani 1 1 d . . .
Mn3 Mn 0.060875(18) 0.044263(17) 0.93001(4) 0.04247(16) Uani 1 1 d . . .
N1 N 0.12363(12) 0.04569(11) 0.9862(3) 0.0515(8) Uani 1 1 d . A .
H1 H 0.1265 0.0710 1.0105 0.062 Uiso 1 1 calc R . .
N2 N 0.14661(13) -0.01949(13) 1.0146(3) 0.0665(12) Uani 1 1 d . A .
C21 C 0.14326(13) 0.01932(14) 1.0392(3) 0.0541(10) Uani 1 1 d . . .
C22 C 0.15980(18) 0.03117(17) 1.1187(4) 0.0677(13) Uani 1 1 d . A .
H22 H 0.1563 0.0582 1.1371 0.081 Uiso 1 1 calc R . .
C23 C 0.1805(2) 0.0045(2) 1.1685(5) 0.090(2) Uani 1 1 d . . .
H23 H 0.1920 0.0128 1.2209 0.108 Uiso 1 1 calc R A .
C24 C 0.1846(3) -0.0348(2) 1.1424(6) 0.108(3) Uani 1 1 d . A .
H24 H 0.1988 -0.0541 1.1764 0.129 Uiso 1 1 calc R . .
C25 C 0.1679(2) -0.04530(18) 1.0671(6) 0.101(3) Uani 1 1 d . . .
H25 H 0.1712 -0.0725 1.0494 0.121 Uiso 1 1 calc R A .
N3 N 0.12869(15) 0.10157(15) 0.8232(3) 0.0727(12) Uani 1 1 d . . .
H3 H 0.1422 0.1114 0.7792 0.087 Uiso 1 1 calc R A .
N4 N 0.06458(12) 0.10934(11) 0.8959(3) 0.0568(9) Uani 1 1 d . A .
C41 C 0.09591(17) 0.12507(16) 0.8442(3) 0.0623(12) Uani 1 1 d . A .
C42 C 0.0919(2) 0.16593(18) 0.8187(4) 0.0794(16) Uani 1 1 d . . .
H42 H 0.1135 0.1769 0.7835 0.095 Uiso 1 1 calc R A .
C43 C 0.0602(2) 0.1893(2) 0.8408(6) 0.101(3) Uani 1 1 d . A .
H43 H 0.0584 0.2163 0.8209 0.121 Uiso 1 1 calc R . .
C44 C 0.0286(2) 0.17345(18) 0.8954(7) 0.103(3) Uani 1 1 d . . .
H44 H 0.0056 0.1895 0.9154 0.124 Uiso 1 1 calc R A .
C45 C 0.03277(17) 0.13414(16) 0.9177(5) 0.0779(16) Uani 1 1 d . A .
H45 H 0.0110 0.1232 0.9523 0.094 Uiso 1 1 calc R . .
N5 N 0.11949(13) -0.00167(13) 0.8066(3) 0.0625(10) Uani 1 1 d . A .
H5 H 0.1382 -0.0149 0.7705 0.075 Uiso 1 1 calc R . .
N6 N 0.05455(13) 0.03246(13) 0.7952(2) 0.0543(9) Uani 1 1 d . A .
C61 C 0.08682(17) 0.01257(19) 0.7565(3) 0.0664(13) Uani 1 1 d . . .
C62 C 0.0863(2) 0.0080(3) 0.6683(5) 0.113(3) Uani 1 1 d . A .
H62 H 0.1080 -0.0073 0.6418 0.136 Uiso 1 1 calc R . .
C63 C 0.0554(3) 0.0250(4) 0.6209(5) 0.152(5) Uani 1 1 d . . .
H63 H 0.0555 0.0224 0.5614 0.182 Uiso 1 1 calc R A .
C64 C 0.0232(3) 0.0467(3) 0.6622(6) 0.128(4) Uani 1 1 d . A .
H64 H 0.0010 0.0594 0.6313 0.153 Uiso 1 1 calc R . .
C65 C 0.02443(19) 0.0491(2) 0.7495(4) 0.0747(15) Uani 1 1 d . . .
H65 H 0.0024 0.0636 0.7775 0.090 Uiso 1 1 calc R A .
N7 N 0.04639(11) -0.02280(10) 0.9498(2) 0.0445(7) Uani 1 1 d . A .
H7 H 0.0274 -0.0300 0.9075 0.053 Uiso 1 1 calc R . .
N8 N -0.01054(13) -0.05433(12) 1.0241(3) 0.0593(10) Uani 1 1 d . . .
C81 C 0.02891(15) -0.03714(14) 1.0242(3) 0.0553(11) Uani 1 1 d . . .
C82 C 0.0515(2) -0.0335(2) 1.1009(4) 0.0833(19) Uani 1 1 d . A .
H82 H 0.0787 -0.0208 1.1016 0.100 Uiso 1 1 calc R . .
C83 C 0.0345(3) -0.0480(3) 1.1735(5) 0.120(4) Uani 1 1 d . . .
H83 H 0.0498 -0.0457 1.2249 0.144 Uiso 1 1 calc R A .
C84 C -0.0054(3) -0.0663(3) 1.1717(4) 0.115(3) Uani 1 1 d . A .
H84 H -0.0177 -0.0771 1.2215 0.138 Uiso 1 1 calc R . .
C85 C -0.02689(19) -0.0684(2) 1.0955(4) 0.087(2) Uani 1 1 d . . .
H85 H -0.0544 -0.0803 1.0943 0.105 Uiso 1 1 calc R A .
C1 C 0.1133(3) -0.1000(3) 0.7970(4) 0.0676(9) Uiso 0.473(5) 1 d PG A 1
H1A H 0.1158 -0.0927 0.7394 0.081 Uiso 0.473(5) 1 calc PR A 1
C2 C 0.14725(19) -0.1032(3) 0.8556(7) 0.0676(9) Uiso 0.473(5) 1 d PG A 1
H2 H 0.1766 -0.0983 0.8443 0.081 Uiso 0.473(5) 1 calc PR A 1
C3 C 0.1297(3) -0.1149(3) 0.9343(5) 0.0676(9) Uiso 0.473(5) 1 d PG A 1
H3A H 0.1453 -0.1192 0.9848 0.081 Uiso 0.473(5) 1 calc PR A 1
C4 C 0.0849(3) -0.1189(3) 0.9242(5) 0.0676(9) Uiso 0.473(5) 1 d PG A 1
H4 H 0.0652 -0.1264 0.9668 0.081 Uiso 0.473(5) 1 calc PR A 1
C5 C 0.0747(2) -0.1097(3) 0.8394(6) 0.0676(9) Uiso 0.473(5) 1 d PG A 1
H5A H 0.0470 -0.1100 0.8152 0.081 Uiso 0.473(5) 1 calc PR A 1
C1' C 0.0947(3) -0.1030(3) 0.7981(4) 0.0676(9) Uiso 0.527(5) 1 d PG A 2
H1' H 0.0802 -0.1002 0.7460 0.081 Uiso 0.527(5) 1 calc PR A 2
C2' C 0.1393(2) -0.0987(3) 0.8112(5) 0.0676(9) Uiso 0.527(5) 1 d PG A 2
H2' H 0.1599 -0.0925 0.7694 0.081 Uiso 0.527(5) 1 calc PR A 2
C3' C 0.14770(19) -0.1053(3) 0.8979(6) 0.0676(9) Uiso 0.527(5) 1 d PG A 2
H3' H 0.1749 -0.1043 0.9242 0.081 Uiso 0.527(5) 1 calc PR A 2
C4' C 0.1083(3) -0.1137(3) 0.9384(3) 0.0676(9) Uiso 0.527(5) 1 d PG A 2
H4' H 0.1045 -0.1192 0.9965 0.081 Uiso 0.527(5) 1 calc PR A 2
C5' C 0.07553(17) -0.1122(3) 0.8767(6) 0.0676(9) Uiso 0.527(5) 1 d PG A 2
H5' H 0.0460 -0.1167 0.8863 0.081 Uiso 0.527(5) 1 calc PR A 2
C11 C 0.22200(16) 0.0326(3) 0.7759(4) 0.130(4) Uani 1 1 d G . .
H11 H 0.2179 0.0246 0.7192 0.156 Uiso 1 1 calc R A .
C12 C 0.22916(16) 0.0725(3) 0.8046(6) 0.131(4) Uani 1 1 d G A .
H12 H 0.2307 0.0959 0.7703 0.157 Uiso 1 1 calc R . .
C13 C 0.23367(15) 0.0713(2) 0.8934(6) 0.121(3) Uani 1 1 d G A .
H13 H 0.2387 0.0938 0.9290 0.145 Uiso 1 1 calc R . .
C14 C 0.22929(14) 0.0307(3) 0.9196(4) 0.111(3) Uani 1 1 d G A .
H14 H 0.2309 0.0212 0.9759 0.133 Uiso 1 1 calc R . .
C15 C 0.22208(14) 0.00671(18) 0.8471(6) 0.124(3) Uani 1 1 d G A .
H15 H 0.2180 -0.0217 0.8462 0.149 Uiso 1 1 calc R . .
C1T C 0.1573(8) 0.0831(7) 0.5803(14) 0.231(6) Uiso 0.50 1 d PGD . .
H1TA H 0.1478 0.0799 0.6367 0.277 Uiso 0.50 1 calc PR . .
C2T C 0.1917(8) 0.0608(7) 0.5509(19) 0.231(6) Uiso 0.50 1 d PGD . .
H2TA H 0.2058 0.0423 0.5872 0.277 Uiso 0.50 1 calc PR . .
C3T C 0.2056(7) 0.0655(7) 0.468(2) 0.231(6) Uiso 0.50 1 d PGD . .
H3TA H 0.2291 0.0502 0.4484 0.277 Uiso 0.50 1 calc PR . .
C4T C 0.1850(8) 0.0925(8) 0.4154(16) 0.231(6) Uiso 0.50 1 d PGD . .
H4TA H 0.1945 0.0957 0.3591 0.277 Uiso 0.50 1 calc PR . .
C5T C 0.1506(8) 0.1148(7) 0.4448(16) 0.231(6) Uiso 0.50 1 d PGD . .
H5TA H 0.1365 0.1333 0.4086 0.277 Uiso 0.50 1 calc PR . .
C6T C 0.1367(7) 0.1101(7) 0.5273(16) 0.231(6) Uiso 0.50 1 d PGD . .
C7T C 0.0972(9) 0.1317(10) 0.555(2) 0.231(6) Uiso 0.50 1 d PD . .
H7TA H 0.0876 0.1499 0.5107 0.346 Uiso 0.50 1 calc PR . .
H7TB H 0.1035 0.1473 0.6062 0.346 Uiso 0.50 1 calc PR . .
H7TC H 0.0747 0.1120 0.5675 0.346 Uiso 0.50 1 calc PR . .

loop_
_atom_site_aniso_label
_atom_site_aniso_U_11
_atom_site_aniso_U_22
_atom_site_aniso_U_33
_atom_site_aniso_U_23
_atom_site_aniso_U_13
_atom_site_aniso_U_12
Mn1 0.0428(3) 0.0650(5) 0.0746(5) -0.0044(4) 0.0103(3) 0.0002(3)
Mn2 0.0463(3) 0.0445(3) 0.0772(5) -0.0119(3) -0.0088(3) 0.0085(3)
Mn3 0.0384(3) 0.0386(3) 0.0504(3) -0.0014(2) 0.0025(2) 0.0005(2)
N1 0.0471(18) 0.0457(19) 0.062(2) -0.0045(16) -0.0041(17) -0.0038(15)
N2 0.053(2) 0.049(2) 0.098(3) -0.006(2) -0.029(2) 0.0026(17)
C21 0.042(2) 0.048(2) 0.072(3) 0.001(2) -0.014(2) -0.0095(18)
C22 0.071(3) 0.062(3) 0.070(3) -0.006(2) -0.015(3) -0.024(2)
C23 0.090(4) 0.087(4) 0.092(4) 0.005(3) -0.048(4) -0.029(3)
C24 0.113(5) 0.070(4) 0.140(7) 0.026(4) -0.075(5) -0.018(4)
C25 0.098(5) 0.054(3) 0.150(7) 0.010(3) -0.077(5) -0.001(3)
N3 0.067(3) 0.070(3) 0.082(3) 0.014(2) 0.021(2) -0.003(2)
N4 0.0506(19) 0.0394(18) 0.081(3) -0.0006(17) -0.0026(18) -0.0018(15)
C41 0.069(3) 0.057(3) 0.061(3) 0.009(2) -0.002(2) -0.006(2)
C42 0.084(4) 0.059(3) 0.095(4) 0.021(3) -0.004(3) -0.006(3)
C43 0.088(4) 0.054(3) 0.160(7) 0.031(4) -0.039(5) -0.004(3)
C44 0.068(3) 0.050(3) 0.192(9) 0.014(4) -0.005(4) 0.006(3)
C45 0.058(3) 0.053(3) 0.123(5) 0.005(3) -0.001(3) 0.002(2)
N5 0.055(2) 0.062(2) 0.071(2) -0.015(2) 0.008(2) 0.0100(18)
N6 0.056(2) 0.061(2) 0.0463(19) -0.0021(17) -0.0003(17) 0.0012(18)
C61 0.067(3) 0.080(3) 0.052(3) -0.009(2) 0.005(2) 0.003(3)
C62 0.093(5) 0.179(8) 0.068(4) -0.035(5) 0.003(4) 0.038(5)
C63 0.115(7) 0.286(14) 0.054(4) -0.032(6) -0.010(4) 0.048(8)
C64 0.115(7) 0.185(11) 0.082(5) 0.021(5) -0.043(5) 0.016(6)
C65 0.069(4) 0.082(4) 0.073(4) 0.005(3) -0.009(3) 0.007(3)
N7 0.0442(16) 0.0367(16) 0.053(2) 0.0006(14) -0.0105(15) -0.0012(13)
N8 0.055(2) 0.048(2) 0.074(3) 0.0182(18) -0.0212(19) -0.0146(17)
C81 0.051(2) 0.048(2) 0.067(3) 0.008(2) -0.016(2) -0.0106(19)
C82 0.088(4) 0.097(4) 0.065(3) 0.019(3) -0.023(3) -0.041(3)
C83 0.108(5) 0.183(9) 0.070(4) 0.049(5) -0.035(4) -0.075(5)
C84 0.114(5) 0.166(8) 0.065(4) 0.052(5) -0.027(4) -0.073(6)
C85 0.075(4) 0.099(5) 0.087(4) 0.050(4) -0.026(3) -0.039(3)
C11 0.053(4) 0.215(12) 0.122(7) -0.048(8) 0.033(4) -0.004(6)
C12 0.056(4) 0.146(9) 0.191(11) 0.030(8) 0.044(5) 0.000(4)
C13 0.055(3) 0.149(9) 0.158(9) -0.051(7) 0.009(5) -0.002(4)
C14 0.044(3) 0.168(9) 0.122(7) -0.011(7) 0.003(4) 0.007(4)
C15 0.048(3) 0.121(7) 0.203(11) -0.023(8) 0.021(5) 0.009(4)

loop_
_atom_type_symbol
_atom_type_description
_atom_type_scat_dispersion_real
_atom_type_scat_dispersion_imag
_atom_type_scat_source
C C 0.0033 0.0016 'International Tables Vol C Tables 4.2.6.8 and 6.1.1.4'
H H 0.0000 0.0000 'International Tables Vol C Tables 4.2.6.8 and 6.1.1.4'
N N 0.0061 0.0033 'International Tables Vol C Tables 4.2.6.8 and 6.1.1.4'
Mn Mn 0.3368 0.7283 'International Tables Vol C Tables 4.2.6.8 and 6.1.1.4'

loop_
_geom_angle_atom_site_label_1
_geom_angle_atom_site_label_2
_geom_angle_atom_site_label_3
_geom_angle
_geom_angle_site_symmetry_1
_geom_angle_site_symmetry_3
N3 Mn1 N1 96.03(17) . .
N3 Mn1 N5 106.00(19) . .
N1 Mn1 N5 94.14(15) . .
N3 Mn1 C15 142.8(2) . .
N1 Mn1 C15 117.4(3) . .
N5 Mn1 C15 88.33(18) . .
N3 Mn1 C14 134.7(3) . .
N1 Mn1 C14 96.20(18) . .
N5 Mn1 C14 116.4(3) . .
C15 Mn1 C14 33.20(6) . .
N3 Mn1 C11 110.7(3) . .
N1 Mn1 C11 149.5(2) . .
N5 Mn1 C11 92.4(2) . .
C15 Mn1 C11 33.02(6) . .
C14 Mn1 C11 54.54(6) . .
N3 Mn1 C13 102.2(2) . .
N1 Mn1 C13 107.3(2) . .
N5 Mn1 C13 142.26(17) . .
C15 Mn1 C13 54.37(6) . .
C14 Mn1 C13 32.66(5) . .
C11 Mn1 C13 53.88(6) . .
N3 Mn1 C12 90.14(19) . .
N1 Mn1 C12 139.0(3) . .
N5 Mn1 C12 123.0(3) . .
C15 Mn1 C12 54.19(6) . .
C14 Mn1 C12 53.97(6) . .
C11 Mn1 C12 32.41(6) . .
C13 Mn1 C12 32.22(5) . .
N3 Mn1 Mn3 74.53(12) . .
N1 Mn1 Mn3 42.28(10) . .
N5 Mn1 Mn3 66.47(10) . .
C15 Mn1 Mn3 141.60(17) . .
C14 Mn1 Mn3 136.48(15) . .
C11 Mn1 Mn3 158.70(18) . .
C13 Mn1 Mn3 146.87(17) . .
C12 Mn1 Mn3 164.19(17) . .
N7 Mn2 N5 99.96(14) . .
N7 Mn2 N2 98.72(15) . .
N5 Mn2 N2 104.80(17) . .
N7 Mn2 C4' 104.6(2) . .
N5 Mn2 C4' 140.36(18) . .
N2 Mn2 C4' 101.7(2) . .
N7 Mn2 C3' 139.0(2) . .
N5 Mn2 C3' 113.8(2) . .
N2 Mn2 C3' 94.68(19) . .
C4' Mn2 C3' 34.44(10) . .
N7 Mn2 C2 142.95(17) . .
N5 Mn2 C2 99.8(2) . .
N2 Mn2 C2 106.1(2) . .
C4' Mn2 C2 44.01(19) . .
C3' Mn2 C2 15.76(19) . .
N7 Mn2 C3 119.6(3) . .
N5 Mn2 C3 132.8(2) . .
N2 Mn2 C3 94.08(18) . .
C4' Mn2 C3 15.65(19) . .
C3' Mn2 C3 20.22(19) . .
C2 Mn2 C3 33.04(11) . .
N7 Mn2 C5' 89.04(16) . .
N5 Mn2 C5' 118.8(2) . .
N2 Mn2 C5' 133.6(2) . .
C4' Mn2 C5' 33.12(10) . .
C3' Mn2 C5' 54.92(12) . .
C2 Mn2 C5' 53.94(19) . .
C3 Mn2 C5' 44.79(19) . .
N7 Mn2 C1 119.3(2) . .
N5 Mn2 C1 86.19(19) . .
N2 Mn2 C1 138.2(2) . .
C4' Mn2 C1 54.70(19) . .
C3' Mn2 C1 45.38(19) . .
C2 Mn2 C1 32.29(11) . .
C3 Mn2 C1 53.43(13) . .
C5' Mn2 C1 40.31(18) . .
N7 Mn2 C2' 137.7(2) . .
N5 Mn2 C2' 86.40(19) . .
N2 Mn2 C2' 120.1(2) . .
C4' Mn2 C2' 54.65(12) . .
C3' Mn2 C2' 32.61(10) . .
C2 Mn2 C2' 17.05(19) . .
C3 Mn2 C2' 47.30(19) . .
C5' Mn2 C2' 52.81(11) . .
C1 Mn2 C2' 18.76(18) . .
N7 Mn2 C4 91.40(19) . .
N5 Mn2 C4 136.2(2) . .
N2 Mn2 C4 115.1(2) . .
C4' Mn2 C4 17.17(18) . .
C3' Mn2 C4 48.07(19) . .
C2 Mn2 C4 53.29(12) . .
C3 Mn2 C4 32.01(10) . .
C5' Mn2 C4 18.58(18) . .
C1 Mn2 C4 52.12(12) . .
C2' Mn2 C4 58.76(19) . .
N1 Mn3 N6 119.43(15) . .
N1 Mn3 N8 111.58(16) . 2
N6 Mn3 N8 128.97(16) . 2
N1 Mn3 N4 91.83(14) . .
N6 Mn3 N4 86.56(16) . .
N8 Mn3 N4 93.20(15) 2 .
N1 Mn3 N7 98.31(13) . .
N6 Mn3 N7 86.73(14) . .
N8 Mn3 N7 84.95(14) 2 .
N4 Mn3 N7 169.67(13) . .
N1 Mn3 Mn1 43.62(11) . .
N6 Mn3 Mn1 76.81(11) . .
N8 Mn3 Mn1 153.24(12) 2 .
N4 Mn3 Mn1 80.05(10) . .
N7 Mn3 Mn1 106.00(9) . .
C21 N1 Mn3 130.8(3) . .
C21 N1 Mn1 110.9(3) . .
Mn3 N1 Mn1 94.10(16) . .
C21 N1 H1 106.2 . .
Mn3 N1 H1 106.2 . .
Mn1 N1 H1 106.2 . .
C21 N2 C25 117.2(5) . .
C21 N2 Mn2 121.2(3) . .
C25 N2 Mn2 120.3(4) . .
N2 C21 N1 117.9(4) . .
N2 C21 C22 119.6(5) . .
N1 C21 C22 122.5(5) . .
C23 C22 C21 120.9(5) . .
C23 C22 H22 119.5 . .
C21 C22 H22 119.5 . .
C22 C23 C24 119.3(6) . .
C22 C23 H23 120.4 . .
C24 C23 H23 120.4 . .
C25 C24 C23 118.5(6) . .
C25 C24 H24 120.8 . .
C23 C24 H24 120.8 . .
C24 C25 N2 124.5(6) . .
C24 C25 H25 117.8 . .
N2 C25 H25 117.8 . .
C41 N3 Mn1 138.6(4) . .
C41 N3 H3 110.7 . .
Mn1 N3 H3 110.7 . .
C45 N4 C41 116.8(4) . .
C45 N4 Mn3 119.6(3) . .
C41 N4 Mn3 123.2(3) . .
N3 C41 N4 118.4(4) . .
N3 C41 C42 123.7(5) . .
N4 C41 C42 117.9(5) . .
C43 C42 C41 123.8(6) . .
C43 C42 H42 118.1 . .
C41 C42 H42 118.1 . .
C42 C43 C44 118.3(6) . .
C42 C43 H43 120.9 . .
C44 C43 H43 120.9 . .
C45 C44 C43 116.7(6) . .
C45 C44 H44 121.7 . .
C43 C44 H44 121.7 . .
N4 C45 C44 126.5(6) . .
N4 C45 H45 116.7 . .
C44 C45 H45 116.7 . .
C61 N5 Mn2 122.1(4) . .
C61 N5 Mn1 111.8(4) . .
Mn2 N5 Mn1 104.74(19) . .
C61 N5 H5 105.6 . .
Mn2 N5 H5 105.6 . .
Mn1 N5 H5 105.6 . .
C65 N6 C61 119.3(5) . .
C65 N6 Mn3 122.1(4) . .
C61 N6 Mn3 117.7(3) . .
N6 C61 N5 117.2(4) . .
N6 C61 C62 119.7(6) . .
N5 C61 C62 123.1(5) . .
C63 C62 C61 121.3(7) . .
C63 C62 H62 119.3 . .
C61 C62 H62 119.3 . .
C62 C63 C64 117.9(7) . .
C62 C63 H63 121.0 . .
C64 C63 H63 121.0 . .
C65 C64 C63 118.5(7) . .
C65 C64 H64 120.8 . .
C63 C64 H64 120.8 . .
N6 C65 C64 123.2(7) . .
N6 C65 H65 118.4 . .
C64 C65 H65 118.4 . .
C81 N7 Mn2 120.2(3) . .
C81 N7 Mn3 121.9(3) . .
Mn2 N7 Mn3 94.96(13) . .
C81 N7 H7 106.1 . .
Mn2 N7 H7 106.1 . .
Mn3 N7 H7 106.1 . .
C85 N8 C81 119.8(4) . .
C85 N8 Mn3 111.0(3) . 2
C81 N8 Mn3 126.0(3) . 2
N8 C81 N7 120.1(4) . .
N8 C81 C82 119.4(5) . .
N7 C81 C82 120.5(4) . .
C83 C82 C81 120.3(5) . .
C83 C82 H82 119.8 . .
C81 C82 H82 119.8 . .
C82 C83 C84 119.3(6) . .
C82 C83 H83 120.3 . .
C84 C83 H83 120.3 . .
C85 C84 C83 118.4(6) . .
C85 C84 H84 120.8 . .
C83 C84 H84 120.8 . .
N8 C85 C84 122.8(5) . .
N8 C85 H85 118.6 . .
C84 C85 H85 118.6 . .
C2 C1 C5 108.0 . .
C2 C1 Mn2 69.4(3) . .
C5 C1 Mn2 77.7(3) . .
C2 C1 H1A 126.0 . .
C5 C1 H1A 126.0 . .
Mn2 C1 H1A 118.7 . .
C1 C2 C3 108.0 . .
C1 C2 Mn2 78.3(3) . .
C3 C2 Mn2 74.1(4) . .
C1 C2 H2 126.0 . .
C3 C2 H2 126.0 . .
Mn2 C2 H2 113.9 . .
C4 C3 C2 108.0 . .
C4 C3 Mn2 78.8(3) . .
C2 C3 Mn2 72.9(4) . .
C4 C3 H3A 126.0 . .
C2 C3 H3A 126.0 . .
Mn2 C3 H3A 114.6 . .
C3 C4 C5 108.0 . .
C3 C4 Mn2 69.2(3) . .
C5 C4 Mn2 76.8(3) . .
C3 C4 H4 126.0 . .
C5 C4 H4 126.0 . .
Mn2 C4 H4 119.8 . .
C4 C5 C1 108.0 . .
C4 C5 H5A 126.0 . .
C1 C5 H5A 126.0 . .
C2' C1' C5' 108.0 . .
C2' C1' H1' 126.0 . .
C5' C1' H1' 126.0 . .
C1' C2' C3' 108.0 . .
C1' C2' Mn2 77.9(3) . .
C3' C2' Mn2 66.2(3) . .
C1' C2' H2' 126.0 . .
C3' C2' H2' 126.0 . .
Mn2 C2' H2' 121.4 . .
C4' C3' C2' 108.0 . .
C4' C3' Mn2 71.7(3) . .
C2' C3' Mn2 81.2(3) . .
C4' C3' H3' 126.0 . .
C2' C3' H3' 126.0 . .
Mn2 C3' H3' 113.4 . .
C3' C4' C5' 108.0 . .
C3' C4' Mn2 73.8(3) . .
C5' C4' Mn2 80.4(3) . .
C3' C4' H4' 126.0 . .
C5' C4' H4' 126.0 . .
Mn2 C4' H4' 112.3 . .
C4' C5' C1' 108.0 . .
C4' C5' Mn2 66.5(3) . .
C1' C5' Mn2 79.4(3) . .
C4' C5' H5' 126.0 . .
C1' C5' H5' 126.0 . .
Mn2 C5' H5' 119.7 . .
C12 C11 C15 108.0 . .
C12 C11 Mn1 75.6(2) . .
C15 C11 Mn1 71.8(2) . .
C12 C11 H11 126.0 . .
C15 C11 H11 126.0 . .
Mn1 C11 H11 118.5 . .
C13 C12 C11 108.0 . .
C13 C12 Mn1 73.33(19) . .
C11 C12 Mn1 72.0(2) . .
C13 C12 H12 126.0 . .
C11 C12 H12 126.0 . .
Mn1 C12 H12 120.5 . .
C12 C13 C14 108.0 . .
C12 C13 Mn1 74.5(2) . .
C14 C13 Mn1 71.5(2) . .
C12 C13 H13 126.0 . .
C14 C13 H13 126.0 . .
Mn1 C13 H13 119.9 . .
C15 C14 C13 108.0 . .
C15 C14 Mn1 72.6(2) . .
C13 C14 Mn1 75.9(2) . .
C15 C14 H14 126.0 . .
C13 C14 H14 126.0 . .
Mn1 C14 H14 117.5 . .
C14 C15 C11 108.0 . .
C14 C15 Mn1 74.2(2) . .
C11 C15 Mn1 75.2(2) . .
C14 C15 H15 126.0 . .
C11 C15 H15 126.0 . .
Mn1 C15 H15 116.7 . .
C2T C1T C6T 120.0 . .
C2T C1T H1TA 120.0 . .
C6T C1T H1TA 120.0 . .
C3T C2T C1T 120.0 . .
C3T C2T H2TA 120.0 . .
C1T C2T H2TA 120.0 . .
C2T C3T C4T 120.0 . .
C2T C3T H3TA 120.0 . .
C4T C3T H3TA 120.0 . .
C5T C4T C3T 120.0 . .
C5T C4T H4TA 120.0 . .
C3T C4T H4TA 120.0 . .
C6T C5T C4T 120.0 . .
C6T C5T H5TA 120.0 . .
C4T C5T H5TA 120.0 . .
C5T C6T C1T 120.0 . .
C5T C6T C7T 119.1(11) . .
C1T C6T C7T 120.7(11) . .
C6T C7T H7TA 109.5 . .
C6T C7T H7TB 109.5 . .
H7TA C7T H7TB 109.5 . .
C6T C7T H7TC 109.5 . .
H7TA C7T H7TC 109.5 . .
H7TB C7T H7TC 109.5 . .

loop_
_geom_bond_atom_site_label_1
_geom_bond_atom_site_label_2
_geom_bond_distance
_geom_bond_site_symmetry_2
Mn1 N3 2.077(5) .
Mn1 N1 2.215(4) .
Mn1 N5 2.240(4) .
Mn1 C15 2.475(5) .
Mn1 C14 2.495(5) .
Mn1 C11 2.519(5) .
Mn1 C13 2.552(5) .
Mn1 C12 2.566(5) .
Mn1 Mn2 3.4901(11) .
Mn1 Mn3 3.2021(9) .
Mn2 N7 2.149(3) .
Mn2 N5 2.166(5) .
Mn2 N2 2.207(4) .
Mn2 C4' 2.384(8) .
Mn2 C3' 2.411(8) .
Mn2 C2 2.488(9) .
Mn2 C3 2.504(9) .
Mn2 C5' 2.563(8) .
Mn2 C1 2.603(9) .
Mn2 C2' 2.603(8) .
Mn2 C4 2.627(9) .
Mn2 Mn3 3.2757(8) .
Mn3 N1 2.160(4) .
Mn3 N6 2.188(4) .
Mn3 N8 2.200(4) 2
Mn3 N4 2.230(4) .
Mn3 N7 2.293(3) .
N1 C21 1.362(6) .
N1 H1 0.9300 .
N2 C21 1.351(6) .
N2 C25 1.371(7) .
C21 C22 1.422(7) .
C22 C23 1.352(9) .
C22 H22 0.9500 .
C23 C24 1.374(10) .
C23 H23 0.9500 .
C24 C25 1.352(12) .
C24 H24 0.9500 .
C25 H25 0.9500 .
N3 C41 1.332(7) .
N3 H3 0.8800 .
N4 C45 1.339(7) .
N4 C41 1.382(7) .
C41 C42 1.421(8) .
C42 C43 1.309(10) .
C42 H42 0.9500 .
C43 C44 1.419(12) .
C43 H43 0.9500 .
C44 C45 1.359(8) .
C44 H44 0.9500 .
C45 H45 0.9500 .
N5 C61 1.381(7) .
N5 H5 0.9300 .
N6 C65 1.313(7) .
N6 C61 1.356(7) .
C61 C62 1.410(9) .
C62 C63 1.348(12) .
C62 H62 0.9500 .
C63 C64 1.404(14) .
C63 H63 0.9500 .
C64 C65 1.392(12) .
C64 H64 0.9500 .
C65 H65 0.9500 .
N7 C81 1.387(6) .
N7 H7 0.9300 .
N8 C85 1.329(7) .
N8 C81 1.361(6) .
N8 Mn3 2.200(4) 2
C81 C82 1.416(8) .
C82 C83 1.360(10) .
C82 H82 0.9500 .
C83 C84 1.392(10) .
C83 H83 0.9500 .
C84 C85 1.388(9) .
C84 H84 0.9500 .
C85 H85 0.9500 .
C1 C2 1.4200 .
C1 C5 1.4200 .
C1 H1A 0.9500 .
C2 C3 1.4200 .
C2 H2 0.9500 .
C3 C4 1.4200 .
C3 H3A 0.9500 .
C4 C5 1.4200 .
C4 H4 0.9500 .
C5 H5A 0.9500 .
C1' C2' 1.4200 .
C1' C5' 1.4200 .
C1' H1' 0.9500 .
C2' C3' 1.4200 .
C2' H2' 0.9500 .
C3' C4' 1.4200 .
C3' H3' 0.9500 .
C4' C5' 1.4200 .
C4' H4' 0.9500 .
C5' H5' 0.9500 .
C11 C12 1.4200 .
C11 C15 1.4200 .
C11 H11 0.9500 .
C12 C13 1.4200 .
C12 H12 0.9500 .
C13 C14 1.4200 .
C13 H13 0.9500 .
C14 C15 1.4200 .
C14 H14 0.9500 .
C15 H15 0.9500 .
C1T C2T 1.3900 .
C1T C6T 1.3900 .
C1T H1TA 0.9500 .
C2T C3T 1.3900 .
C2T H2TA 0.9500 .
C3T C4T 1.3900 .
C3T H3TA 0.9500 .
C4T C5T 1.3900 .
C4T H4TA 0.9500 .
C5T C6T 1.3900 .
C5T H5TA 0.9500 .
C6T C7T 1.497(12) .
C7T H7TA 0.9800 .
C7T H7TB 0.9800 .
C7T H7TC 0.9800 .
